data_2241514
loop_
_publ_author_name
'Bezuglyi, Mykola'
'Grybauskaite, Gintare'
'Bagdziunas, Gintautas'
'Grazulevicius, Juozas Vidas'

_publ_section_title
;
 Crystal structure of 3-bromo-9-ethyl-9<i>H</i>-carbazole
;
_journal_issue 12
_journal_name_full 'Acta Crystallographica Section E'
_journal_page_first o1067
_journal_page_last o1068
_journal_paper_doi 10.1107/S2056989015023907
_journal_volume 71
_journal_year 2015
_chemical_formula_iupac 'C14 H12 Br N'
_chemical_formula_moiety 'C14 H12 Br N'
_chemical_formula_sum 'C14 H12 Br N'
_chemical_formula_weight 274.16
_chemical_name_systematic
;
3-Bromo-9-ethyl-9<i>H</i>-carbazole
;
_space_group_IT_number 61
_symmetry_cell_setting orthorhombic
_symmetry_space_group_name_Hall '-P 2ac 2ab'
_symmetry_space_group_name_H-M 'P b c a'
_atom_sites_solution_hydrogens geom
_atom_sites_solution_primary direct
_atom_sites_solution_secondary difmap
_cell_angle_alpha 90.0000
_cell_angle_beta 90.0000
_cell_angle_gamma 90.0000
_cell_formula_units_Z 8
_cell_length_a 15.263(16)
_cell_length_b 7.745(8)
_cell_length_c 20.41(2)
_cell_measurement_reflns_used 3894
_cell_measurement_temperature 273
_cell_measurement_theta_max 27.49
_cell_measurement_theta_min 3.11
_cell_volume 2413(4)
_computing_cell_refinement
;
<i>CrystalClear-SM Expert</i> (Rigaku, 2011)
;
_computing_data_collection
;
<i>CrystalClear-SM Expert</i> (Rigaku, 2011)
;
_computing_data_reduction
;
<i>CrystalClear-SM Expert</i> (Rigaku, 2011)
;
_computing_molecular_graphics
;
ORTEP-3 for Windows (Farrugia, 2012)
;
_computing_publication_material
;
CrystalStructure (Rigaku, 2010)
;
_computing_structure_refinement
;
SHELXL97 (Sheldrick, 2008)
;
_computing_structure_solution
;
SHELXS97 (Sheldrick, 2008)
;
_diffrn_ambient_temperature 273
_diffrn_detector_area_resol_mean 13.653
_diffrn_measured_fraction_theta_full 0.986
_diffrn_measured_fraction_theta_max 0.986
_diffrn_measurement_device_type 'Rigaku XtaLAB mini'
_diffrn_measurement_method \w
_diffrn_radiation_type 'Mo K\a'
_diffrn_radiation_wavelength 0.71075
_diffrn_reflns_av_R_equivalents 0.0560
_diffrn_reflns_limit_h_max 18
_diffrn_reflns_limit_h_min -18
_diffrn_reflns_limit_k_max 7
_diffrn_reflns_limit_k_min -10
_diffrn_reflns_limit_l_max 21
_diffrn_reflns_limit_l_min -26
_diffrn_reflns_number 8316
_diffrn_reflns_theta_full 27.48
_diffrn_reflns_theta_max 27.48
_diffrn_standards_number 0
_exptl_absorpt_coefficient_mu 3.388
_exptl_absorpt_correction_T_max 0.763
_exptl_absorpt_correction_T_min 0.450
_exptl_absorpt_correction_type multi-scan
_exptl_absorpt_process_details
;
(<i>REQAB</i>; Rigaku, 1998)
;
_exptl_crystal_colour colorless
_exptl_crystal_density_diffrn 1.509
_exptl_crystal_density_method 'not measured'
_exptl_crystal_description chip
_exptl_crystal_F_000 1104.00
_exptl_crystal_size_max 0.400
_exptl_crystal_size_mid 0.090
_exptl_crystal_size_min 0.080
_refine_diff_density_max 1.370
_refine_diff_density_min -0.460
_refine_ls_extinction_method none
_refine_ls_goodness_of_fit_ref 1.054
_refine_ls_hydrogen_treatment constr
_refine_ls_number_parameters 145
_refine_ls_number_reflns 2721
_refine_ls_number_restraints 0
_refine_ls_R_factor_gt 0.0779
_refine_ls_shift/su_max 0.000
_refine_ls_structure_factor_coef Fsqd
_refine_ls_weighting_details 'w = 1/[\s^2^(Fo^2^)+(0.0926P)^2^+4.1576P] where P=(Fo^2^+2Fc^2^)/3'
_refine_ls_weighting_scheme calc
_refine_ls_wR_factor_ref 0.2364
_reflns_number_gt 1383
_reflns_number_total 2721
_reflns_threshold_expression F^2^>2.0\s(F^2^)
_cod_data_source_file nk2233sup1.cif
_cod_data_source_block I
_cod_original_cell_volume 2413(5)
_cod_database_code 2241514

loop_
_symmetry_equiv_pos_site_id
_symmetry_equiv_pos_as_xyz
1 +X,+Y,+Z
2 1/2-X,1/2+Y,+Z
3 +X,1/2-Y,1/2+Z
4 1/2-X,-Y,1/2+Z
5 -X,-Y,-Z
6 1/2+X,1/2-Y,-Z
7 -X,1/2+Y,1/2-Z
8 1/2+X,+Y,1/2-Z

loop_
_atom_site_type_symbol
_atom_site_label
_atom_site_fract_x
_atom_site_fract_y
_atom_site_fract_z
_atom_site_U_iso_or_equiv
_atom_site_adp_type
_atom_site_calc_flag
_atom_site_refinement_flags
_atom_site_occupancy
_atom_site_symmetry_multiplicity
Br Br1 0.28798(6) 0.61687(12) 0.45898(4) 0.0841(5) Uani d . 1.0 8
N N1 0.6116(4) 0.2371(7) 0.3684(3) 0.0635(15) Uani d . 1.0 8
C C1 0.5364(5) 0.3073(8) 0.3969(4) 0.0570(17) Uani d . 1.0 8
C C2 0.4935(6) 0.2633(10) 0.4542(4) 0.0680(19) Uani d . 1.0 8
C C3 0.4189(6) 0.3557(10) 0.4719(4) 0.070(2) Uani d . 1.0 8
C C4 0.3891(5) 0.4915(9) 0.4327(4) 0.0629(18) Uani d . 1.0 8
C C5 0.4317(5) 0.5360(9) 0.3759(4) 0.0559(16) Uani d . 1.0 8
C C6 0.5065(5) 0.4456(8) 0.3573(4) 0.0527(16) Uani d . 1.0 8
C C7 0.5643(4) 0.4553(8) 0.3016(4) 0.0519(16) Uani d . 1.0 8
C C8 0.5686(5) 0.5583(9) 0.2455(4) 0.0608(18) Uani d . 1.0 8
C C9 0.6333(5) 0.5278(10) 0.1987(4) 0.071(2) Uani d . 1.0 8
C C10 0.6935(5) 0.3978(11) 0.2092(4) 0.072(3) Uani d . 1.0 8
C C11 0.6939(5) 0.2950(10) 0.2632(5) 0.067(2) Uani d . 1.0 8
C C12 0.6283(5) 0.3243(9) 0.3100(4) 0.0577(17) Uani d . 1.0 8
C C13 0.6556(6) 0.0790(9) 0.3911(4) 0.074(3) Uani d . 1.0 8
C C14 0.6145(6) -0.0826(9) 0.3648(5) 0.083(3) Uani d . 1.0 8
H H3 0.4107 0.6258 0.3500 0.0671 Uiso calc R 1.0 8
H H8 0.7363 0.3795 0.1775 0.0866 Uiso calc R 1.0 8
H H9 0.6358 0.5943 0.1608 0.0853 Uiso calc R 1.0 8
H H10 0.5139 0.1737 0.4803 0.0816 Uiso calc R 1.0 8
H H13 0.3888 0.3269 0.5100 0.0840 Uiso calc R 1.0 8
H H14 0.5283 0.6470 0.2394 0.0730 Uiso calc R 1.0 8
H H15 0.7358 0.2091 0.2688 0.0804 Uiso calc R 1.0 8
H H17A 0.6458 -0.1813 0.3809 0.0995 Uiso calc R 1.0 8
H H17B 0.6167 -0.0812 0.3178 0.0995 Uiso calc R 1.0 8
H H17C 0.5545 -0.0887 0.3789 0.0995 Uiso calc R 1.0 8
H H18A 0.6540 0.0757 0.4386 0.0894 Uiso calc R 1.0 8
H H18B 0.7166 0.0827 0.3778 0.0894 Uiso calc R 1.0 8

loop_
_atom_site_aniso_label
_atom_site_aniso_U_11
_atom_site_aniso_U_22
_atom_site_aniso_U_33
_atom_site_aniso_U_12
_atom_site_aniso_U_13
_atom_site_aniso_U_23
Br1 0.0778(7) 0.0894(7) 0.0852(7) 0.0084(5) 0.0147(5) -0.0107(5)
N1 0.067(4) 0.053(3) 0.071(4) 0.017(3) -0.015(3) -0.007(3)
C1 0.071(5) 0.043(4) 0.056(4) -0.003(4) -0.017(4) -0.005(3)
C2 0.080(5) 0.059(4) 0.065(5) 0.004(4) -0.012(4) 0.004(4)
C3 0.091(6) 0.063(5) 0.056(5) -0.006(5) 0.001(4) 0.001(4)
C4 0.062(5) 0.053(4) 0.074(5) 0.000(4) 0.002(4) -0.008(4)
C5 0.061(4) 0.045(4) 0.061(4) -0.003(4) -0.010(4) -0.001(3)
C6 0.055(4) 0.045(4) 0.058(4) -0.003(3) -0.007(4) -0.009(3)
C7 0.049(4) 0.043(4) 0.063(4) 0.000(3) -0.017(3) -0.007(3)
C8 0.062(4) 0.056(4) 0.065(5) -0.001(4) -0.011(4) 0.003(4)
C9 0.069(5) 0.069(5) 0.075(5) -0.011(5) -0.001(4) -0.005(4)
C10 0.064(5) 0.083(6) 0.070(5) -0.006(5) -0.002(4) -0.021(5)
C11 0.054(4) 0.060(5) 0.087(6) 0.007(4) -0.014(4) -0.019(4)
C12 0.054(4) 0.050(4) 0.068(5) 0.001(4) -0.007(4) -0.004(4)
C13 0.080(5) 0.064(5) 0.080(5) 0.020(4) -0.023(5) 0.007(4)
C14 0.104(7) 0.051(4) 0.094(6) 0.010(5) 0.001(5) 0.003(4)

loop_
_atom_type_symbol
_atom_type_description
_atom_type_scat_dispersion_real
_atom_type_scat_dispersion_imag
_atom_type_scat_source
C C 0.0033 0.0016
;
International Tables for Crystallography
(1992, Vol. C, Tables 4.2.6.8 and 6.1.1.4)
;
H H 0.0000 0.0000
;
International Tables for Crystallography
(1992, Vol. C, Table 6.1.1.4)
;
Br Br -0.2901 2.4595
;
International Tables for Crystallography
(1992, Vol. C, Tables 4.2.6.8 and 6.1.1.4)
;
N N 0.0061 0.0033
;
International Tables for Crystallography
(1992, Vol. C, Tables 4.2.6.8 and 6.1.1.4)
;

loop_
_geom_angle_atom_site_label_1
_geom_angle_atom_site_label_2
_geom_angle_atom_site_label_3
_geom_angle
_geom_angle_publ_flag
C1 N1 C12 108.6(6) yes
C1 N1 C13 124.6(6) yes
C12 N1 C13 126.1(6) yes
N1 C1 C2 130.3(7) yes
N1 C1 C6 108.7(6) yes
C2 C1 C6 121.0(7) yes
C1 C2 C3 118.7(7) yes
C2 C3 C4 120.3(7) yes
Br1 C4 C3 119.2(6) yes
Br1 C4 C5 119.7(6) yes
C3 C4 C5 121.2(7) yes
C4 C5 C6 119.5(6) yes
C1 C6 C5 119.3(6) yes
C1 C6 C7 107.0(6) yes
C5 C6 C7 133.7(6) yes
C6 C7 C8 134.8(6) yes
C6 C7 C12 106.8(6) yes
C8 C7 C12 118.4(6) yes
C7 C8 C9 119.9(7) yes
C8 C9 C10 119.3(8) yes
C9 C10 C11 123.8(8) yes
C10 C11 C12 117.0(7) yes
N1 C12 C7 108.9(6) yes
N1 C12 C11 129.5(7) yes
C7 C12 C11 121.6(7) yes
N1 C13 C14 113.0(7) yes
C1 C2 H10 120.636 no
C3 C2 H10 120.638 no
C2 C3 H13 119.841 no
C4 C3 H13 119.848 no
C4 C5 H3 120.246 no
C6 C5 H3 120.252 no
C7 C8 H14 120.069 no
C9 C8 H14 120.061 no
C8 C9 H9 120.379 no
C10 C9 H9 120.368 no
C9 C10 H8 118.092 no
C11 C10 H8 118.084 no
C10 C11 H15 121.478 no
C12 C11 H15 121.484 no
N1 C13 H18A 108.980 no
N1 C13 H18B 108.983 no
C14 C13 H18A 108.979 no
C14 C13 H18B 108.984 no
H18A C13 H18B 107.770 no
C13 C14 H17A 109.478 no
C13 C14 H17B 109.463 no
C13 C14 H17C 109.470 no
H17A C14 H17B 109.470 no
H17A C14 H17C 109.473 no
H17B C14 H17C 109.472 no

loop_
_geom_bond_atom_site_label_1
_geom_bond_atom_site_label_2
_geom_bond_distance
_geom_bond_publ_flag
Br1 C4 1.901(7) yes
N1 C1 1.396(9) yes
N1 C12 1.393(10) yes
N1 C13 1.471(10) yes
C1 C2 1.382(10) yes
C1 C6 1.418(9) yes
C2 C3 1.392(12) yes
C3 C4 1.397(11) yes
C4 C5 1.373(10) yes
C5 C6 1.391(9) yes
C6 C7 1.442(10) yes
C7 C8 1.397(10) yes
C7 C12 1.419(9) yes
C8 C9 1.394(11) yes
C9 C10 1.381(11) yes
C10 C11 1.358(12) yes
C11 C12 1.403(11) yes
C13 C14 1.499(11) yes
C2 H10 0.930 no
C3 H13 0.930 no
C5 H3 0.930 no
C8 H14 0.930 no
C9 H9 0.930 no
C10 H8 0.930 no
C11 H15 0.930 no
C13 H18A 0.970 no
C13 H18B 0.970 no
C14 H17A 0.960 no
C14 H17B 0.960 no
C14 H17C 0.960 no

loop_
_geom_contact_atom_site_label_1
_geom_contact_atom_site_label_2
_geom_contact_distance
_geom_contact_site_symmetry_2
_geom_contact_publ_flag
N1 C5 3.594(9) . no
N1 C8 3.594(10) . no
C1 C4 2.761(10) . no
C1 C14 3.311(11) . no
C2 C5 2.811(10) . no
C2 C13 3.133(12) . no
C3 C6 2.781(11) . no
C5 C8 3.388(10) . no
C7 C10 2.764(11) . no
C8 C11 2.819(10) . no
C9 C12 2.767(11) . no
C11 C13 3.156(12) . no
C12 C14 3.351(11) . no
C2 C3 3.574(11) 5_666 no
C2 C4 3.486(11) 5_666 no
C3 C2 3.574(11) 5_666 no
C3 C3 3.527(12) 5_666 no
C4 C2 3.486(11) 5_666 no
Br1 H3 2.9084 . no
Br1 H13 2.9144 . no
N1 H10 2.7717 . no
N1 H15 2.7889 . no
N1 H17A 3.2924 . no
N1 H17B 2.6741 . no
N1 H17C 2.6783 . no
C1 H3 3.2683 . no
C1 H13 3.2280 . no
C1 H17C 3.1012 . no
C1 H18A 2.6759 . no
C1 H18B 3.2769 . no
C2 H17C 3.2655 . no
C2 H18A 2.8668 . no
C3 H3 3.2516 . no
C4 H10 3.2612 . no
C5 H13 3.2457 . no
C5 H14 3.2684 . no
C6 H10 3.2790 . no
C6 H14 2.8883 . no
C7 H3 2.8662 . no
C7 H9 3.2568 . no
C7 H15 3.3072 . no
C8 H3 3.2607 . no
C8 H8 3.2241 . no
C9 H15 3.2540 . no
C10 H14 3.2341 . no
C11 H9 3.2440 . no
C11 H17B 3.3353 . no
C11 H18B 2.8803 . no
C12 H8 3.1954 . no
C12 H14 3.2644 . no
C12 H17B 3.1500 . no
C12 H18A 3.2783 . no
C12 H18B 2.6882 . no
C13 H10 2.9205 . no
C13 H15 2.9579 . no
C14 H10 3.4427 . no
C14 H15 3.5181 . no
H3 H14 2.8901 . no
H8 H9 2.2887 . no
H8 H15 2.2820 . no
H9 H14 2.3299 . no
H10 H13 2.3284 . no
H10 H17C 2.9668 . no
H10 H18A 2.4234 . no
H15 H17B 3.0595 . no
H15 H18B 2.4483 . no
H17A H18A 2.3159 . no
H17A H18B 2.3126 . no
H17B H18A 2.8071 . no
H17B H18B 2.3301 . no
H17C H18A 2.3268 . no
H17C H18B 2.8068 . no
Br1 H8 3.4695 7_655 no
Br1 H8 3.4304 8_455 no
Br1 H9 3.3766 8_455 no
Br1 H13 3.3182 2_555 no
Br1 H18A 3.2895 5_666 no
Br1 H18A 3.2825 6_456 no
N1 H14 3.1441 7_645 no
C1 H9 3.3199 7_645 no
C1 H13 3.5975 5_666 no
C1 H14 3.2025 7_645 no
C2 H9 3.3337 7_645 no
C3 H9 3.4827 7_645 no
C3 H17A 3.4391 5_656 no
C4 H8 3.3551 8_455 no
C4 H10 3.4733 5_666 no
C5 H8 3.3993 8_455 no
C5 H17C 3.4596 1_565 no
C6 H9 3.5009 7_645 no
C6 H14 3.0863 7_645 no
C7 H14 2.8977 7_645 no
C7 H17A 3.4783 1_565 no
C8 H14 3.5256 7_645 no
C8 H15 3.2416 2_655 no
C8 H17B 3.2433 1_565 no
C8 H17B 3.2915 7_655 no
C8 H17C 3.3569 7_655 no
C9 H3 3.3372 7_645 no
C9 H8 3.4012 2_655 no
C9 H15 2.8304 2_655 no
C9 H17C 3.3968 7_655 no
C10 H3 2.9041 7_645 no
C10 H15 2.9077 2_655 no
C11 H3 3.1000 7_645 no
C11 H14 3.5811 7_645 no
C11 H15 3.3834 2_655 no
C11 H17A 3.4343 2_655 no
C11 H17B 3.2429 2_655 no
C11 H18B 3.5072 2_655 no
C12 H14 2.9363 7_645 no
C12 H18B 3.3937 2_655 no
C13 H17A 3.5602 2_655 no
C14 H13 3.1805 5_656 no
C14 H14 3.5604 1_545 no
C14 H14 3.5260 7_645 no
C14 H15 3.4162 2_645 no
H3 C9 3.3372 7_655 no
H3 C10 2.9041 7_655 no
H3 C11 3.1000 7_655 no
H3 H8 3.0356 7_655 no
H3 H8 3.3234 8_455 no
H3 H15 3.3615 7_655 no
H3 H17C 3.1708 1_565 no
H8 Br1 3.4695 7_645 no
H8 Br1 3.4304 8_555 no
H8 C4 3.3551 8_555 no
H8 C5 3.3993 8_555 no
H8 C9 3.4012 2_645 no
H8 H3 3.0356 7_645 no
H8 H3 3.3234 8_555 no
H8 H9 2.9669 2_645 no
H8 H15 3.1884 2_655 no
H9 Br1 3.3766 8_555 no
H9 C1 3.3199 7_655 no
H9 C2 3.3337 7_655 no
H9 C3 3.4827 7_655 no
H9 C6 3.5009 7_655 no
H9 H8 2.9669 2_655 no
H9 H15 3.0795 2_655 no
H9 H17C 3.3331 7_655 no
H10 C4 3.4733 5_666 no
H10 H10 2.8396 5_656 no
H10 H17C 3.1274 5_656 no
H13 Br1 3.3182 2_545 no
H13 C1 3.5975 5_666 no
H13 C14 3.1805 5_656 no
H13 H17A 2.5518 5_656 no
H13 H17C 3.0494 5_656 no
H13 H18A 3.3550 5_656 no
H13 H18B 3.5574 6_456 no
H14 N1 3.1441 7_655 no
H14 C1 3.2025 7_655 no
H14 C6 3.0863 7_655 no
H14 C7 2.8977 7_655 no
H14 C8 3.5256 7_655 no
H14 C11 3.5811 7_655 no
H14 C12 2.9363 7_655 no
H14 C14 3.5604 1_565 no
H14 C14 3.5260 7_655 no
H14 H17B 2.9697 1_565 no
H14 H17B 3.0636 7_655 no
H14 H17C 3.5302 1_565 no
H14 H17C 3.2796 7_655 no
H15 C8 3.2416 2_645 no
H15 C9 2.8304 2_645 no
H15 C10 2.9077 2_645 no
H15 C11 3.3834 2_645 no
H15 C14 3.4162 2_655 no
H15 H3 3.3615 7_645 no
H15 H8 3.1884 2_645 no
H15 H9 3.0795 2_645 no
H15 H17A 3.0376 2_655 no
H15 H17B 2.9508 2_655 no
H17A C3 3.4391 5_656 no
H17A C7 3.4783 1_545 no
H17A C11 3.4343 2_645 no
H17A C13 3.5602 2_645 no
H17A H13 2.5518 5_656 no
H17A H15 3.0376 2_645 no
H17A H18B 2.7853 2_645 no
H17B C8 3.2433 1_545 no
H17B C8 3.2915 7_645 no
H17B C11 3.2429 2_645 no
H17B H14 2.9697 1_545 no
H17B H14 3.0636 7_645 no
H17B H15 2.9508 2_645 no
H17C C5 3.4596 1_545 no
H17C C8 3.3569 7_645 no
H17C C9 3.3968 7_645 no
H17C H3 3.1708 1_545 no
H17C H9 3.3331 7_645 no
H17C H10 3.1274 5_656 no
H17C H13 3.0494 5_656 no
H17C H14 3.5302 1_545 no
H17C H14 3.2796 7_645 no
H18A Br1 3.2895 5_666 no
H18A Br1 3.2825 6_556 no
H18A H13 3.3550 5_656 no
H18B C11 3.5072 2_645 no
H18B C12 3.3937 2_645 no
H18B H13 3.5574 6_556 no
H18B H17A 2.7853 2_655 no

loop_
_geom_hbond_atom_site_label_D
_geom_hbond_atom_site_label_H
_geom_hbond_atom_site_label_A
_geom_hbond_site_symmetry_A
_geom_hbond_distance_DH
_geom_hbond_distance_HA
_geom_hbond_distance_DA
_geom_hbond_angle_DHA
C8 H8 Cg1 7_655 0.93 2.81 3.637(7) 149
C11 H11 Cg2 2_655 0.93 3.01 3.922(8) 167

loop_
_geom_torsion_atom_site_label_1
_geom_torsion_atom_site_label_2
_geom_torsion_atom_site_label_3
_geom_torsion_atom_site_label_4
_geom_torsion
_geom_torsion_publ_flag
C1 N1 C12 C7 1.4(7) no
C1 N1 C12 C11 -176.9(6) no
C12 N1 C1 C2 179.1(6) no
C12 N1 C1 C6 -2.1(7) no
C1 N1 C13 C14 83.0(8) no
C13 N1 C1 C2 8.6(11) no
C13 N1 C1 C6 -172.6(6) no
C12 N1 C13 C14 -85.8(8) no
C13 N1 C12 C7 171.7(6) no
C13 N1 C12 C11 -6.5(11) no
N1 C1 C2 C3 179.7(6) no
N1 C1 C6 C5 179.9(5) no
N1 C1 C6 C7 2.0(7) no
C2 C1 C6 C5 -1.2(10) no
C2 C1 C6 C7 -179.1(6) no
C6 C1 C2 C3 1.1(10) no
C1 C2 C3 C4 -0.8(11) no
C2 C3 C4 Br1 -179.2(6) no
C2 C3 C4 C5 0.6(11) no
Br1 C4 C5 C6 179.0(4) no
C3 C4 C5 C6 -0.8(10) no
C4 C5 C6 C1 1.0(9) no
C4 C5 C6 C7 178.2(6) no
C1 C6 C7 C8 178.2(6) no
C1 C6 C7 C12 -1.1(7) no
C5 C6 C7 C8 0.7(13) no
C5 C6 C7 C12 -178.6(7) no
C6 C7 C8 C9 -177.5(6) no
C6 C7 C12 N1 -0.1(7) no
C6 C7 C12 C11 178.3(5) no
C8 C7 C12 N1 -179.6(6) no
C8 C7 C12 C11 -1.2(9) no
C12 C7 C8 C9 1.7(9) no
C7 C8 C9 C10 -1.3(10) no
C8 C9 C10 C11 0.1(12) no
C9 C10 C11 C12 0.4(12) no
C10 C11 C12 N1 178.1(7) no
C10 C11 C12 C7 0.1(10) no

_cod_database_fobs_code 2241514
